data_4314997
loop_
_publ_author_name
'Hui-Min Wen'
'Yu-Hui Wu'
'Yang Fan'
'Li-Yi Zhang'
'Chang-Neng Chen'
'Zhong-Ning Chen'

_publ_section_title
;
 Spectroscopic and Luminescence Studies on Square-Planar Platinum(II)
 Complexes with Anionic Tridentate 3-Bis(2-pyridylimino)isoindoline
 Derivatives
;
_journal_name_full 'Inorganic Chemistry'
_journal_page_first 2210
_journal_page_last 2221
_journal_paper_doi 10.1021/ic902019s
_journal_volume 49
_journal_year 2010
_chemical_formula_sum 'C26 H17 N5 Pt'
_chemical_formula_weight 594.54
_chemical_name_systematic
; 
 ? 
;
_space_group_IT_number 2
_symmetry_cell_setting triclinic
_symmetry_space_group_name_Hall '-P 1'
_symmetry_space_group_name_H-M 'P -1'
_atom_sites_solution_hydrogens geom
_atom_sites_solution_primary direct
_atom_sites_solution_secondary difmap
_audit_creation_method SHELXL-97
_cell_angle_alpha 89.266(13)
_cell_angle_beta 82.760(13)
_cell_angle_gamma 78.324(14)
_cell_formula_units_Z 2
_cell_length_a 7.266(3)
_cell_length_b 11.643(6)
_cell_length_c 12.473(6)
_cell_measurement_temperature 293(2)
_cell_volume 1025.0(8)
_computing_structure_refinement 'SHELXL-97 (Sheldrick, 1997)'
_computing_structure_solution 'SHELXS-97 (Sheldrick, 1990)'
_diffrn_ambient_temperature 293(2)
_diffrn_measured_fraction_theta_full 0.995
_diffrn_measured_fraction_theta_max 0.995
_diffrn_radiation_monochromator graphite
_diffrn_radiation_source 'fine-focus sealed tube'
_diffrn_radiation_type MoK\a
_diffrn_radiation_wavelength 0.71073
_diffrn_reflns_av_R_equivalents 0.0394
_diffrn_reflns_av_sigmaI/netI 0.0560
_diffrn_reflns_limit_h_max 8
_diffrn_reflns_limit_h_min -8
_diffrn_reflns_limit_k_max 13
_diffrn_reflns_limit_k_min -11
_diffrn_reflns_limit_l_max 13
_diffrn_reflns_limit_l_min -14
_diffrn_reflns_number 6376
_diffrn_reflns_theta_full 25.00
_diffrn_reflns_theta_max 25.00
_diffrn_reflns_theta_min 2.41
_exptl_absorpt_coefficient_mu 6.870
_exptl_absorpt_correction_T_max 1.0000
_exptl_absorpt_correction_T_min 0.4114
_exptl_absorpt_correction_type multi-scan
_exptl_crystal_colour Red
_exptl_crystal_density_diffrn 1.926
_exptl_crystal_density_method 'not measured'
_exptl_crystal_description Block
_exptl_crystal_F_000 572
_exptl_crystal_size_max 0.38
_exptl_crystal_size_mid 0.28
_exptl_crystal_size_min 0.15
_refine_diff_density_max 1.521
_refine_diff_density_min -3.520
_refine_diff_density_rms 0.185
_refine_ls_extinction_method none
_refine_ls_goodness_of_fit_ref 1.002
_refine_ls_hydrogen_treatment constr
_refine_ls_matrix_type full
_refine_ls_number_parameters 289
_refine_ls_number_reflns 3600
_refine_ls_number_restraints 0
_refine_ls_restrained_S_all 1.002
_refine_ls_R_factor_all 0.0470
_refine_ls_R_factor_gt 0.0435
_refine_ls_shift/su_max 0.001
_refine_ls_shift/su_mean 0.000
_refine_ls_structure_factor_coef Fsqd
_refine_ls_weighting_details 'calc w=1/[\s^2^(Fo^2^)+(0.0826P)^2^+0.1629P] where P=(Fo^2^+2Fc^2^)/3'
_refine_ls_weighting_scheme calc
_refine_ls_wR_factor_gt 0.1131
_refine_ls_wR_factor_ref 0.1170
_reflns_number_gt 3310
_reflns_number_total 3600
_reflns_threshold_expression >2sigma(I)
_cod_data_source_file ic902019s_si_001_2.cif
_cod_data_source_block complex_4
_cod_depositor_comments
;
The following automatic conversions were performed:

'_symmetry_cell_setting' value 'Triclinic' changed to 'triclinic'
according to the built-in table from CIF Core dictionary named
'cif_core.dic' version 2.4.1 from
2010-06-29.

'_exptl_absorpt_correction_type' value 'Multi-scan'
changed to 'multi-scan' according to the built-in table from CIF Core
dictionary named 'cif_core.dic' version 2.4.1 from 2010-06-29.

Automatic conversion script
Id: cif_fix_values 1646 2011-03-28 12:23:43Z adriana 
;
_cod_original_cell_volume 1025.0(9)
_cod_database_code 4314997

loop_
_symmetry_equiv_pos_as_xyz
'x, y, z'
'-x, -y, -z'

loop_
_atom_site_label
_atom_site_type_symbol
_atom_site_fract_x
_atom_site_fract_y
_atom_site_fract_z
_atom_site_U_iso_or_equiv
_atom_site_adp_type
_atom_site_occupancy
_atom_site_symmetry_multiplicity
_atom_site_calc_flag
_atom_site_refinement_flags
_atom_site_disorder_assembly
_atom_site_disorder_group
Pt Pt 0.18838(3) 0.88202(2) 0.274718(19) 0.03218(14) Uani 1 1 d . . .
N1 N 0.2243(10) 0.9440(6) 0.1207(5) 0.0367(15) Uani 1 1 d . . .
N2 N 0.2771(10) 1.1374(6) 0.1662(6) 0.0423(16) Uani 1 1 d . . .
N3 N 0.2754(9) 1.0196(5) 0.3274(5) 0.0339(14) Uani 1 1 d . . .
N4 N 0.2463(9) 0.9831(5) 0.5192(5) 0.0378(14) Uani 1 1 d . . .
N5 N 0.1751(9) 0.8164(5) 0.4277(5) 0.0306(13) Uani 1 1 d . . .
C1 C 0.2279(14) 0.8707(9) 0.0372(7) 0.047(2) Uani 1 1 d . . .
H1A H 0.2182 0.7937 0.0532 0.056 Uiso 1 1 calc R . .
C2 C 0.2448(15) 0.9014(10) -0.0697(8) 0.054(2) Uani 1 1 d . . .
H2A H 0.2443 0.8469 -0.1235 0.065 Uiso 1 1 calc R . .
C3 C 0.2627(15) 1.0144(10) -0.0958(8) 0.054(2) Uani 1 1 d . . .
H3A H 0.2692 1.0391 -0.1672 0.065 Uiso 1 1 calc R . .
C4 C 0.2705(13) 1.0895(9) -0.0132(8) 0.048(2) Uani 1 1 d . . .
H4A H 0.2857 1.1656 -0.0288 0.057 Uiso 1 1 calc R . .
C5 C 0.2558(12) 1.0525(8) 0.0949(7) 0.0403(19) Uani 1 1 d . . .
C6 C 0.2940(11) 1.1175(6) 0.2661(7) 0.0358(17) Uani 1 1 d . . .
C7 C 0.3260(11) 1.2087(7) 0.3409(7) 0.0395(18) Uani 1 1 d . . .
C8 C 0.3172(11) 1.1643(7) 0.4437(6) 0.0362(17) Uani 1 1 d . . .
C9 C 0.2814(11) 1.0441(7) 0.4350(7) 0.0393(17) Uani 1 1 d . . .
C10 C 0.2021(11) 0.8739(7) 0.5165(6) 0.0354(17) Uani 1 1 d . . .
C11 C 0.1804(13) 0.8238(9) 0.6193(7) 0.045(2) Uani 1 1 d . . .
H11A H 0.1919 0.8666 0.6797 0.054 Uiso 1 1 calc R . .
C12 C 0.1426(13) 0.7134(9) 0.6327(7) 0.049(2) Uani 1 1 d . . .
H12A H 0.1305 0.6798 0.7006 0.059 Uiso 1 1 calc R . .
C13 C 0.1236(12) 0.6550(8) 0.5418(7) 0.044(2) Uani 1 1 d . . .
H13A H 0.0990 0.5797 0.5471 0.052 Uiso 1 1 calc R . .
C14 C 0.1402(12) 0.7060(7) 0.4446(7) 0.0406(18) Uani 1 1 d . . .
H14A H 0.1269 0.6631 0.3846 0.049 Uiso 1 1 calc R . .
C15 C 0.3525(13) 1.3222(7) 0.3202(8) 0.049(2) Uani 1 1 d . . .
H15A H 0.3565 1.3530 0.2510 0.059 Uiso 1 1 calc R . .
C16 C 0.3728(14) 1.3873(8) 0.4100(9) 0.054(2) Uani 1 1 d . . .
H16A H 0.3905 1.4638 0.4001 0.065 Uiso 1 1 calc R . .
C17 C 0.3673(13) 1.3419(9) 0.5118(9) 0.054(2) Uani 1 1 d . . .
H17A H 0.3843 1.3876 0.5690 0.065 Uiso 1 1 calc R . .
C18 C 0.3369(13) 1.2288(7) 0.5319(8) 0.046(2) Uani 1 1 d . . .
H18A H 0.3302 1.1984 0.6013 0.055 Uiso 1 1 calc R . .
C19 C 0.0665(13) 0.7597(8) 0.2253(6) 0.0402(19) Uani 1 1 d . . .
C20 C -0.0254(13) 0.6889(8) 0.2011(7) 0.048(2) Uani 1 1 d . . .
C21 C -0.1321(12) 0.6059(7) 0.1715(6) 0.0432(19) Uani 1 1 d . . .
C22 C -0.0430(13) 0.4947(8) 0.1347(6) 0.048(2) Uani 1 1 d . . .
H22A H 0.0877 0.4713 0.1320 0.058 Uiso 1 1 calc R . .
C23 C -0.1505(17) 0.4164(9) 0.1011(7) 0.063(3) Uani 1 1 d . . .
H23A H -0.0894 0.3427 0.0739 0.076 Uiso 1 1 calc R . .
C24 C -0.3423(16) 0.4478(9) 0.1080(7) 0.061(3) Uani 1 1 d . . .
H24A H -0.4125 0.3954 0.0870 0.074 Uiso 1 1 calc R . .
C25 C -0.4297(16) 0.5557(10) 0.1457(9) 0.065(3) Uani 1 1 d . . .
H25A H -0.5609 0.5772 0.1502 0.077 Uiso 1 1 calc R . .
C26 C -0.3287(14) 0.6350(9) 0.1779(7) 0.056(2) Uani 1 1 d . . .
H26A H -0.3928 0.7086 0.2041 0.067 Uiso 1 1 calc R . .

loop_
_atom_site_aniso_label
_atom_site_aniso_U_11
_atom_site_aniso_U_22
_atom_site_aniso_U_33
_atom_site_aniso_U_23
_atom_site_aniso_U_13
_atom_site_aniso_U_12
Pt 0.0277(2) 0.0383(2) 0.0323(2) -0.00149(13) -0.00250(13) -0.01138(13)
N1 0.032(4) 0.049(4) 0.030(3) 0.002(3) 0.000(3) -0.011(3)
N2 0.039(4) 0.037(3) 0.047(4) 0.001(3) 0.009(3) -0.008(3)
N3 0.036(4) 0.037(3) 0.031(3) 0.001(3) -0.004(3) -0.013(3)
N4 0.041(4) 0.037(3) 0.036(3) -0.006(3) -0.008(3) -0.006(3)
N5 0.024(3) 0.035(3) 0.031(3) 0.001(3) -0.002(2) -0.005(2)
C1 0.053(6) 0.060(5) 0.032(4) -0.005(4) -0.005(4) -0.021(4)
C2 0.050(6) 0.076(7) 0.041(5) -0.003(5) -0.001(4) -0.024(5)
C3 0.047(6) 0.074(7) 0.043(5) 0.009(5) -0.009(4) -0.013(5)
C4 0.040(5) 0.057(5) 0.047(5) 0.004(4) 0.002(4) -0.014(4)
C5 0.035(5) 0.048(5) 0.036(4) 0.002(4) -0.001(3) -0.006(4)
C6 0.032(4) 0.031(4) 0.044(5) -0.002(3) 0.004(3) -0.010(3)
C7 0.034(4) 0.036(4) 0.049(5) -0.011(4) 0.000(3) -0.011(3)
C8 0.027(4) 0.041(4) 0.041(4) -0.013(3) -0.002(3) -0.009(3)
C9 0.029(4) 0.038(4) 0.050(5) -0.008(4) -0.007(3) -0.002(3)
C10 0.030(4) 0.039(4) 0.035(4) -0.002(3) -0.003(3) -0.002(3)
C11 0.039(5) 0.063(6) 0.038(4) 0.006(4) -0.007(4) -0.016(4)
C12 0.040(5) 0.066(6) 0.039(5) 0.015(4) -0.004(4) -0.011(4)
C13 0.039(5) 0.049(5) 0.048(5) 0.019(4) -0.008(4) -0.021(4)
C14 0.038(5) 0.041(4) 0.044(4) 0.005(4) -0.009(3) -0.009(4)
C15 0.044(5) 0.038(4) 0.066(6) 0.000(4) 0.000(4) -0.014(4)
C16 0.043(5) 0.043(5) 0.080(7) -0.008(5) -0.007(5) -0.016(4)
C17 0.039(5) 0.058(6) 0.069(7) -0.024(5) -0.009(4) -0.012(4)
C18 0.040(5) 0.038(4) 0.061(6) -0.011(4) -0.007(4) -0.008(4)
C19 0.049(5) 0.050(5) 0.026(4) 0.006(3) -0.007(3) -0.021(4)
C20 0.054(5) 0.060(5) 0.039(4) 0.015(4) -0.011(4) -0.028(4)
C21 0.052(5) 0.055(5) 0.030(4) 0.006(3) -0.009(3) -0.026(4)
C22 0.056(5) 0.059(5) 0.035(4) 0.005(4) -0.004(4) -0.029(4)
C23 0.104(9) 0.058(6) 0.038(5) 0.002(4) -0.005(5) -0.043(6)
C24 0.076(8) 0.071(7) 0.054(5) 0.000(5) -0.013(5) -0.050(6)
C25 0.058(6) 0.085(8) 0.065(6) 0.026(6) -0.017(5) -0.045(6)
C26 0.057(6) 0.062(6) 0.053(5) 0.004(4) -0.003(4) -0.023(5)

loop_
_atom_type_symbol
_atom_type_description
_atom_type_scat_dispersion_real
_atom_type_scat_dispersion_imag
_atom_type_scat_source
C C 0.0033 0.0016 'International Tables Vol C Tables 4.2.6.8 and 6.1.1.4'
H H 0.0000 0.0000 'International Tables Vol C Tables 4.2.6.8 and 6.1.1.4'
N N 0.0061 0.0033 'International Tables Vol C Tables 4.2.6.8 and 6.1.1.4'
Pt Pt -1.7033 8.3905 'International Tables Vol C Tables 4.2.6.8 and 6.1.1.4'

loop_
_geom_angle_atom_site_label_1
_geom_angle_atom_site_label_2
_geom_angle_atom_site_label_3
_geom_angle
_geom_angle_site_symmetry_1
_geom_angle_site_symmetry_3
_geom_angle_publ_flag
C19 Pt N3 172.0(3) . . ?
C19 Pt N5 91.0(3) . . ?
N3 Pt N5 89.8(3) . . ?
C19 Pt N1 90.8(3) . . ?
N3 Pt N1 89.0(3) . . ?
N5 Pt N1 175.5(2) . . ?
C1 N1 C5 116.4(7) . . ?
C1 N1 Pt 118.6(6) . . ?
C5 N1 Pt 124.9(6) . . ?
C6 N2 C5 123.1(8) . . ?
C6 N3 C9 109.6(6) . . ?
C6 N3 Pt 124.2(5) . . ?
C9 N3 Pt 124.6(5) . . ?
C9 N4 C10 124.5(6) . . ?
C10 N5 C14 115.8(7) . . ?
C10 N5 Pt 124.7(5) . . ?
C14 N5 Pt 119.5(5) . . ?
N1 C1 C2 124.8(9) . . ?
N1 C1 H1A 117.6 . . ?
C2 C1 H1A 117.6 . . ?
C1 C2 C3 118.8(10) . . ?
C1 C2 H2A 120.6 . . ?
C3 C2 H2A 120.6 . . ?
C4 C3 C2 117.9(9) . . ?
C4 C3 H3A 121.0 . . ?
C2 C3 H3A 121.0 . . ?
C3 C4 C5 120.7(9) . . ?
C3 C4 H4A 119.6 . . ?
C5 C4 H4A 119.6 . . ?
N1 C5 N2 126.4(8) . . ?
N1 C5 C4 121.0(8) . . ?
N2 C5 C4 112.6(8) . . ?
N2 C6 N3 130.3(8) . . ?
N2 C6 C7 122.4(8) . . ?
N3 C6 C7 107.1(7) . . ?
C8 C7 C15 121.8(8) . . ?
C8 C7 C6 108.0(7) . . ?
C15 C7 C6 130.1(8) . . ?
C7 C8 C18 122.2(8) . . ?
C7 C8 C9 106.6(7) . . ?
C18 C8 C9 131.3(8) . . ?
N4 C9 N3 129.3(7) . . ?
N4 C9 C8 121.8(7) . . ?
N3 C9 C8 108.6(7) . . ?
N5 C10 N4 126.5(7) . . ?
N5 C10 C11 120.4(8) . . ?
N4 C10 C11 113.0(7) . . ?
C12 C11 C10 121.6(9) . . ?
C12 C11 H11A 119.2 . . ?
C10 C11 H11A 119.2 . . ?
C13 C12 C11 117.0(8) . . ?
C13 C12 H12A 121.5 . . ?
C11 C12 H12A 121.5 . . ?
C14 C13 C12 120.3(8) . . ?
C14 C13 H13A 119.8 . . ?
C12 C13 H13A 119.8 . . ?
C13 C14 N5 124.6(8) . . ?
C13 C14 H14A 117.7 . . ?
N5 C14 H14A 117.7 . . ?
C7 C15 C16 115.9(9) . . ?
C7 C15 H15A 122.1 . . ?
C16 C15 H15A 122.1 . . ?
C17 C16 C15 122.0(9) . . ?
C17 C16 H16A 119.0 . . ?
C15 C16 H16A 119.0 . . ?
C16 C17 C18 121.5(9) . . ?
C16 C17 H17A 119.2 . . ?
C18 C17 H17A 119.2 . . ?
C8 C18 C17 116.6(9) . . ?
C8 C18 H18A 121.7 . . ?
C17 C18 H18A 121.7 . . ?
C20 C19 Pt 173.6(8) . . ?
C19 C20 C21 179.4(9) . . ?
C22 C21 C26 117.8(8) . . ?
C22 C21 C20 121.1(8) . . ?
C26 C21 C20 121.2(9) . . ?
C21 C22 C23 120.0(9) . . ?
C21 C22 H22A 120.0 . . ?
C23 C22 H22A 120.0 . . ?
C24 C23 C22 120.7(10) . . ?
C24 C23 H23A 119.6 . . ?
C22 C23 H23A 119.6 . . ?
C25 C24 C23 119.3(9) . . ?
C25 C24 H24A 120.4 . . ?
C23 C24 H24A 120.4 . . ?
C24 C25 C26 121.5(10) . . ?
C24 C25 H25A 119.2 . . ?
C26 C25 H25A 119.2 . . ?
C25 C26 C21 120.7(10) . . ?
C25 C26 H26A 119.7 . . ?
C21 C26 H26A 119.7 . . ?

loop_
_geom_bond_atom_site_label_1
_geom_bond_atom_site_label_2
_geom_bond_distance
_geom_bond_site_symmetry_2
_geom_bond_publ_flag
Pt C19 1.965(8) . ?
Pt N3 1.985(6) . ?
Pt N5 2.044(6) . ?
Pt N1 2.048(7) . ?
N1 C1 1.349(11) . ?
N1 C5 1.356(12) . ?
N2 C6 1.281(12) . ?
N2 C5 1.382(11) . ?
N3 C6 1.384(10) . ?
N3 C9 1.383(10) . ?
N4 C9 1.288(10) . ?
N4 C10 1.374(10) . ?
N5 C10 1.357(10) . ?
N5 C14 1.369(11) . ?
C1 C2 1.373(14) . ?
C1 H1A 0.9300 . ?
C2 C3 1.380(16) . ?
C2 H2A 0.9300 . ?
C3 C4 1.374(15) . ?
C3 H3A 0.9300 . ?
C4 C5 1.408(13) . ?
C4 H4A 0.9300 . ?
C6 C7 1.494(11) . ?
C7 C8 1.376(12) . ?
C7 C15 1.389(11) . ?
C8 C18 1.377(11) . ?
C8 C9 1.482(11) . ?
C10 C11 1.406(12) . ?
C11 C12 1.372(14) . ?
C11 H11A 0.9300 . ?
C12 C13 1.364(13) . ?
C12 H12A 0.9300 . ?
C13 C14 1.345(12) . ?
C13 H13A 0.9300 . ?
C14 H14A 0.9300 . ?
C15 C16 1.399(14) . ?
C15 H15A 0.9300 . ?
C16 C17 1.369(15) . ?
C16 H16A 0.9300 . ?
C17 C18 1.393(13) . ?
C17 H17A 0.9300 . ?
C18 H18A 0.9300 . ?
C19 C20 1.224(12) . ?
C20 C21 1.434(11) . ?
C21 C22 1.381(12) . ?
C21 C26 1.392(13) . ?
C22 C23 1.413(12) . ?
C22 H22A 0.9300 . ?
C23 C24 1.359(15) . ?
C23 H23A 0.9300 . ?
C24 C25 1.349(15) . ?
C24 H24A 0.9300 . ?
C25 C26 1.382(14) . ?
C25 H25A 0.9300 . ?
C26 H26A 0.9300 . ?
